data_4328558
loop_
_publ_author_name
'Maria G. F. Vaz'
'Rafael A. All\~ao'
'Handan Akpinar'
'John A. Schlueter'
'Sauli Santos'
'Paul M. Lahti'
'Miguel A. Novak'

_publ_contact_author_address
;
Universidade Federal Fluminense - Instituto de Quimica
Outeiro de Sao Joao Batista, s/n
Niteroi - Rio de Janeiro
Brazil
;
_publ_contact_author_email mariavaz@vm.uff.br
_publ_contact_author_name 'Maria G. F. Vaz'
_publ_section_title
;
 Magnetic Mn and Co Complexes with a Large Polycyclic Aromatic Substituted
 Nitronylnitroxide
;
_journal_name_full 'Inorganic Chemistry'
_journal_page_first 3138
_journal_page_last 3145
_journal_paper_doi 10.1021/ic202623p
_journal_volume 51
_journal_year 2012
_chemical_compound_source 'synthesis as described'
_chemical_formula_moiety 'C56 H44 Co1 F12 N4 O8'
_chemical_formula_sum 'C56 H44 Co F12 N4 O8'
_chemical_formula_weight 1187.88
_space_group_IT_number 15
_symmetry_cell_setting monoclinic
_symmetry_Int_Tables_number 15
_symmetry_space_group_name_Hall '-C 2yc'
_symmetry_space_group_name_H-M 'C 1 2/c 1'
_atom_sites_solution_hydrogens geom
_atom_sites_solution_primary direct
_atom_sites_solution_secondary difmap
_audit_creation_date 2011-08-28T19:25:07-00:00
_audit_creation_method 'WinGX routine CIF_UPDATE'
_cell_angle_alpha 90
_cell_angle_beta 121.781(12)
_cell_angle_gamma 90
_cell_formula_units_Z 4
_cell_length_a 24.193(6)
_cell_length_b 11.288(3)
_cell_length_c 22.682(8)
_cell_measurement_reflns_used 6474
_cell_measurement_temperature 100(2)
_cell_measurement_theta_max 25
_cell_measurement_theta_min 3.15
_cell_measurement_wavelength 0.71073
_cell_volume 5266(3)
_computing_cell_refinement 'HKL Scalepack (Otwinowski & Minor 1997)'
_computing_data_collection 'Collect (Bruker AXS BV, 1997-2004)'
_computing_data_reduction 'HKL Denzo and Scalepack (Otwinowski & Minor 1997)'
_computing_molecular_graphics 'Ortep-3 for Windows (Farrugia, 1997)'
_computing_publication_material 'WinGX publication routines (Farrugia, 1999)'
_computing_structure_refinement 'SHELXL-97 (Sheldrick, 1997)'
_computing_structure_solution 'SHELXS-86 (Sheldrick, 1986)'
_diffrn_ambient_temperature 100(2)
_diffrn_detector 'CCD plate'
_diffrn_detector_area_resol_mean 9
_diffrn_measured_fraction_theta_full 0.971
_diffrn_measured_fraction_theta_max 0.971
_diffrn_measurement_device '95mm CCD camera on \k-goniostat'
_diffrn_measurement_device_type KappaCCD
_diffrn_measurement_method 'CCD rotation images, thick slices'
_diffrn_orient_matrix_type X=UH
_diffrn_orient_matrix_UB_11 0.00251
_diffrn_orient_matrix_UB_12 0.04694
_diffrn_orient_matrix_UB_13 0.01243
_diffrn_orient_matrix_UB_21 -0.08684
_diffrn_orient_matrix_UB_22 0.00000
_diffrn_orient_matrix_UB_23 0.01752
_diffrn_orient_matrix_UB_31 0.00983
_diffrn_orient_matrix_UB_32 0.01488
_diffrn_orient_matrix_UB_33 0.04870
_diffrn_radiation_monochromator graphite
_diffrn_radiation_probe x-ray
_diffrn_radiation_type MoK\a
_diffrn_radiation_wavelength 0.71073
_diffrn_reflns_av_R_equivalents 0.01424
_diffrn_reflns_av_unetI/netI 0.1567
_diffrn_reflns_limit_h_max 28
_diffrn_reflns_limit_h_min -28
_diffrn_reflns_limit_k_max 13
_diffrn_reflns_limit_k_min -12
_diffrn_reflns_limit_l_max 26
_diffrn_reflns_limit_l_min -26
_diffrn_reflns_number 8322
_diffrn_reflns_theta_full 25
_diffrn_reflns_theta_max 25
_diffrn_reflns_theta_min 3.15
_diffrn_source 'Enraf Nonius FR590'
_exptl_absorpt_coefficient_mu 0.428
_exptl_absorpt_correction_type none
_exptl_crystal_colour colourless
_exptl_crystal_density_diffrn 1.498
_exptl_crystal_description prism
_exptl_crystal_F_000 2428
_exptl_crystal_size_max 0.16
_exptl_crystal_size_mid 0.12
_exptl_crystal_size_min 0.08
_refine_diff_density_max 0.413
_refine_diff_density_min -0.346
_refine_diff_density_rms 0.069
_refine_ls_extinction_method none
_refine_ls_goodness_of_fit_ref 1.045
_refine_ls_hydrogen_treatment refxyz
_refine_ls_matrix_type full
_refine_ls_number_parameters 367
_refine_ls_number_reflns 4510
_refine_ls_number_restraints 0
_refine_ls_restrained_S_all 1.045
_refine_ls_R_factor_all 0.2579
_refine_ls_R_factor_gt 0.1085
_refine_ls_shift/su_max 0.000
_refine_ls_shift/su_mean 0.000
_refine_ls_structure_factor_coef Fsqd
_refine_ls_weighting_details 'calc w=1/[\s^2^(Fo^2^)+(0.0669P)^2^+3.1723P] where P=(Fo^2^+2Fc^2^)/3'
_refine_ls_weighting_scheme calc
_refine_ls_wR_factor_gt 0.2603
_refine_ls_wR_factor_ref 0.3077
_reflns_number_gt 1695
_reflns_number_total 4510
_reflns_threshold_expression >2sigma(I)
_cod_data_source_file ic202623p_si_002_3.cif
_cod_data_source_block Cohfac(h6)2b
_cod_original_sg_symbol_H-M 'C 2/c'
_cod_original_formula_sum 'C56 H44 Co1 F12 N4 O8'
_cod_database_code 4328558

loop_
_symmetry_equiv_pos_as_xyz
'x, y, z'
'-x, y, -z+1/2'
'x+1/2, y+1/2, z'
'-x+1/2, y+1/2, -z+1/2'
'-x, -y, -z'
'x, -y, z-1/2'
'-x+1/2, -y+1/2, -z'
'x+1/2, -y+1/2, z-1/2'

loop_
_atom_site_label
_atom_site_type_symbol
_atom_site_fract_x
_atom_site_fract_y
_atom_site_fract_z
_atom_site_U_iso_or_equiv
_atom_site_adp_type
_atom_site_occupancy
_atom_site_symmetry_multiplicity
_atom_site_calc_flag
_atom_site_refinement_flags
C1 C 0.8051(5) 0.6031(12) 0.6581(5) 0.089(3) Uani 1 1 d .
C2 C 0.8782(4) 0.6214(11) 0.7147(5) 0.079(3) Uani 1 1 d .
C3 C 0.9095(5) 0.5286(10) 0.7611(5) 0.086(3) Uani 1 1 d .
H3 H 0.8862 0.4610 0.7581 0.103 Uiso 1 1 calc R
C4 C 0.9761(5) 0.5360(12) 0.8125(5) 0.090(3) Uani 1 1 d .
C5 C 1.0070(8) 0.4270(16) 0.8634(8) 0.121(5) Uani 1 1 d U
C7 C 0.9782(4) 0.8787(8) 0.8864(5) 0.075(3) Uani 1 1 d .
C8 C 1.0727(5) 0.8311(12) 0.9937(5) 0.104(4) Uani 1 1 d .
C9 C 1.0928(5) 0.8814(13) 0.9438(5) 0.106(4) Uani 1 1 d .
C10 C 1.1116(5) 1.0115(12) 0.9552(6) 0.130(5) Uani 1 1 d .
H10A H 1.0787 1.0562 0.9569 0.195 Uiso 1 1 calc R
H10B H 1.1157 1.0399 0.9177 0.195 Uiso 1 1 calc R
H10C H 1.1524 1.0208 0.9982 0.195 Uiso 1 1 calc R
C11 C 1.1442(5) 0.8080(13) 0.9374(5) 0.140(5) Uani 1 1 d .
H11A H 1.1498 0.8422 0.9021 0.210 Uiso 1 1 calc R
H11B H 1.1294 0.7277 0.9252 0.210 Uiso 1 1 calc R
H11C H 1.1849 0.8091 0.9810 0.210 Uiso 1 1 calc R
C12 C 1.1086(5) 0.8884(11) 1.0663(4) 0.117(4) Uani 1 1 d .
H12A H 1.0913 0.8579 1.0929 0.176 Uiso 1 1 calc R
H12B H 1.1027 0.9727 1.0618 0.176 Uiso 1 1 calc R
H12C H 1.1541 0.8702 1.0895 0.176 Uiso 1 1 calc R
C13 C 1.0804(7) 0.6965(13) 1.0006(6) 0.148(5) Uani 1 1 d .
H13A H 1.0612 0.6617 0.9553 0.222 Uiso 1 1 calc R
H13B H 1.0590 0.6666 1.0231 0.222 Uiso 1 1 calc R
H13C H 1.1257 0.6767 1.0276 0.222 Uiso 1 1 calc R
C14 C 0.9096(4) 0.8892(9) 0.8329(5) 0.076(3) Uani 1 1 d .
C15 C 0.8669(6) 0.8052(11) 0.8364(5) 0.107(4) Uani 1 1 d .
H15 H 0.8822 0.7474 0.8707 0.129 Uiso 1 1 calc R
C16 C 0.7994(6) 0.8153(12) 0.7840(7) 0.109(4) Uani 1 1 d .
H16 H 0.7707 0.7619 0.7852 0.131 Uiso 1 1 calc R
C17 C 0.7740(6) 0.8990(13) 0.7319(6) 0.109(4) Uani 1 1 d .
C18 C 0.8174(5) 0.9806(10) 0.7294(5) 0.086(3) Uani 1 1 d .
C19 C 0.8861(4) 0.9772(9) 0.7827(5) 0.074(2) Uani 1 1 d .
C20 C 0.9269(5) 1.0645(10) 0.7811(5) 0.082(3) Uani 1 1 d .
H20 H 0.9710 1.0652 0.8151 0.098 Uiso 1 1 calc R
C21 C 0.9021(6) 1.1475(11) 0.7301(6) 0.100(3) Uani 1 1 d .
H21 H 0.9306 1.2026 0.7299 0.120 Uiso 1 1 calc R
C22 C 0.8373(7) 1.1552(12) 0.6787(7) 0.107(4) Uani 1 1 d .
C23 C 0.7939(5) 1.0728(11) 0.6787(5) 0.088(3) Uani 1 1 d .
C24 C 0.8087(7) 1.2456(13) 0.6221(7) 0.135(5) Uani 1 1 d .
H24 H 0.8342 1.3041 0.6191 0.162 Uiso 1 1 calc R
C25 C 0.7447(6) 1.2387(14) 0.5759(7) 0.136(3) Uani 1 1 d .
H25 H 0.7284 1.2941 0.5402 0.163 Uiso 1 1 calc R
C26 C 0.6997(6) 1.1615(14) 0.5736(6) 0.136(3) Uani 1 1 d .
H26 H 0.6557 1.1653 0.5395 0.163 Uiso 1 1 calc R
C27 C 0.7255(6) 1.0749(15) 0.6276(7) 0.136(3) Uani 1 1 d .
C28 C 0.6835(7) 0.9958(13) 0.6315(7) 0.136(3) Uani 1 1 d .
H28 H 0.6391 1.0045 0.5999 0.163 Uiso 1 1 calc R
C29 C 0.7028(6) 0.9075(14) 0.6781(6) 0.136(3) Uani 1 1 d .
H29 H 0.6731 0.8538 0.6770 0.163 Uiso 1 1 calc R
O1 O 1.0158(3) 0.6143(7) 0.8233(3) 0.089(2) Uani 1 1 d .
O2 O 0.9030(3) 0.7171(6) 0.7131(3) 0.0763(17) Uani 1 1 d .
O3 O 1.0232(3) 0.8821(6) 0.8165(3) 0.0860(19) Uani 1 1 d .
O4 O 0.9708(4) 0.8562(7) 0.9849(3) 0.114(2) Uani 1 1 d .
N1 N 1.0279(3) 0.8723(7) 0.8764(4) 0.082(2) Uani 1 1 d .
N2 N 1.0039(4) 0.8618(7) 0.9559(4) 0.087(2) Uani 1 1 d .
F1A F 0.7757(2) 0.7053(6) 0.6322(3) 0.0897(16) Uani 1 1 d .
F2A F 0.8011(3) 0.5447(6) 0.6050(3) 0.118(2) Uani 1 1 d .
F3A F 0.7728(3) 0.5456(7) 0.6797(3) 0.139(3) Uani 1 1 d .
F4A F 0.9604(8) 0.351(2) 0.8653(6) 0.112(4) Uani 0.65 1 d P
F5A F 1.0308(6) 0.3465(9) 0.8336(6) 0.111(3) Uani 0.65 1 d P
F6A F 1.0494(9) 0.4456(13) 0.9239(6) 0.130(3) Uani 0.65 1 d PU
F5B F 0.9992(11) 0.474(3) 0.9241(11) 0.163(12) Uani 0.35 1 d P
F4B F 1.0641(13) 0.427(3) 0.8946(14) 0.134(10) Uani 0.35 1 d P
F6B F 0.967(2) 0.357(5) 0.8446(15) 0.156(11) Uani 0.35 1 d P
Co Co 1.0000 0.74239(18) 0.7500 0.0765(7) Uani 1 2 d S

loop_
_atom_site_aniso_label
_atom_site_aniso_U_11
_atom_site_aniso_U_22
_atom_site_aniso_U_33
_atom_site_aniso_U_23
_atom_site_aniso_U_13
_atom_site_aniso_U_12
C1 0.071(7) 0.109(10) 0.076(7) 0.011(7) 0.032(6) -0.018(7)
C2 0.064(6) 0.110(9) 0.067(6) -0.011(6) 0.037(5) -0.009(6)
C3 0.091(8) 0.095(8) 0.079(6) -0.004(6) 0.050(6) -0.020(6)
C4 0.074(7) 0.132(11) 0.057(6) 0.027(7) 0.031(6) 0.034(7)
C5 0.085(9) 0.139(14) 0.119(12) 0.008(12) 0.039(9) -0.017(10)
C7 0.074(6) 0.092(7) 0.073(6) -0.005(5) 0.049(5) -0.010(5)
C8 0.090(7) 0.133(12) 0.069(7) -0.006(7) 0.028(6) 0.036(7)
C9 0.067(6) 0.170(13) 0.076(7) -0.001(8) 0.034(6) 0.027(7)
C10 0.106(9) 0.177(14) 0.131(10) -0.084(10) 0.079(8) -0.063(9)
C11 0.084(7) 0.233(15) 0.083(7) -0.037(8) 0.031(5) 0.058(8)
C12 0.097(7) 0.180(13) 0.069(6) 0.002(7) 0.040(6) 0.040(8)
C13 0.199(14) 0.156(14) 0.098(8) 0.032(9) 0.086(9) 0.088(11)
C14 0.060(6) 0.093(8) 0.087(6) -0.009(6) 0.047(5) 0.003(5)
C15 0.117(9) 0.138(10) 0.106(8) -0.026(7) 0.086(8) -0.012(8)
C16 0.085(8) 0.127(11) 0.143(10) -0.063(9) 0.078(8) -0.050(8)
C17 0.117(10) 0.128(12) 0.104(9) -0.036(9) 0.075(8) -0.002(9)
C18 0.080(7) 0.085(8) 0.101(8) -0.023(7) 0.054(7) 0.003(6)
C19 0.063(6) 0.083(8) 0.071(6) -0.005(6) 0.033(5) -0.007(5)
C20 0.088(7) 0.080(7) 0.074(6) 0.000(6) 0.041(5) 0.009(6)
C21 0.089(8) 0.109(10) 0.117(9) -0.013(8) 0.064(7) 0.000(7)
C22 0.128(11) 0.114(10) 0.123(10) 0.007(9) 0.096(10) 0.011(9)
C23 0.078(7) 0.097(9) 0.060(6) 0.001(6) 0.017(5) 0.047(6)
C24 0.163(13) 0.131(12) 0.128(10) 0.001(10) 0.088(10) 0.044(10)
C25 0.104(5) 0.184(9) 0.111(4) -0.030(4) 0.049(5) 0.015(4)
C26 0.104(5) 0.184(9) 0.111(4) -0.030(4) 0.049(5) 0.015(4)
C27 0.104(5) 0.184(9) 0.111(4) -0.030(4) 0.049(5) 0.015(4)
C28 0.104(5) 0.184(9) 0.111(4) -0.030(4) 0.049(5) 0.015(4)
C29 0.104(5) 0.184(9) 0.111(4) -0.030(4) 0.049(5) 0.015(4)
O1 0.067(4) 0.118(6) 0.077(4) 0.005(4) 0.034(4) -0.005(4)
O2 0.067(4) 0.094(5) 0.075(4) -0.005(4) 0.042(3) -0.009(3)
O3 0.078(4) 0.114(6) 0.079(4) 0.003(4) 0.051(3) 0.003(4)
O4 0.149(6) 0.130(7) 0.110(5) 0.018(5) 0.099(5) 0.016(5)
N1 0.066(5) 0.099(6) 0.085(5) -0.011(5) 0.042(4) 0.007(4)
N2 0.094(6) 0.103(7) 0.074(5) 0.006(5) 0.050(5) 0.012(5)
F1A 0.075(3) 0.104(5) 0.092(4) 0.004(3) 0.045(3) -0.003(3)
F2A 0.107(4) 0.123(5) 0.096(4) -0.026(4) 0.035(3) -0.011(4)
F3A 0.091(4) 0.186(7) 0.124(5) 0.041(5) 0.047(4) -0.044(4)
F4A 0.136(8) 0.133(11) 0.093(9) 0.032(10) 0.079(7) 0.005(9)
F5A 0.140(8) 0.096(8) 0.124(8) 0.011(6) 0.088(7) 0.028(7)
F6A 0.160 0.111 0.090 -0.013(7) 0.045(7) -0.044(9)
F5B 0.108(14) 0.28(4) 0.114(15) 0.07(2) 0.067(12) 0.011(18)
F4B 0.127(19) 0.15(2) 0.118(19) 0.08(2) 0.060(14) 0.067(16)
F6B 0.151 0.141 0.109 0.086(15) 0.02(2) -0.02(2)
Co 0.0681(11) 0.1020(15) 0.0703(11) 0.000 0.0438(9) 0.000

loop_
_atom_type_symbol
_atom_type_description
_atom_type_scat_dispersion_real
_atom_type_scat_dispersion_imag
_atom_type_scat_source
C C 0.0033 0.0016 'International Tables Vol C Tables 4.2.6.8 and 6.1.1.4'
H H 0 0 'International Tables Vol C Tables 4.2.6.8 and 6.1.1.4'
O O 0.0106 0.006 'International Tables Vol C Tables 4.2.6.8 and 6.1.1.4'
N N 0.0061 0.0033 'International Tables Vol C Tables 4.2.6.8 and 6.1.1.4'
F F 0.0171 0.0103 'International Tables Vol C Tables 4.2.6.8 and 6.1.1.4'
Co Co 0.3494 0.9721 'International Tables Vol C Tables 4.2.6.8 and 6.1.1.4'

loop_
_geom_angle_atom_site_label_1
_geom_angle_atom_site_label_2
_geom_angle_atom_site_label_3
_geom_angle
_geom_angle_site_symmetry_1
_geom_angle_site_symmetry_3
F3A C1 F1A 108.4(9) . .
F3A C1 F2A 108.8(10) . .
F1A C1 F2A 105.4(8) . .
F3A C1 C2 113.9(9) . .
F1A C1 C2 111.3(10) . .
F2A C1 C2 108.7(9) . .
O2 C2 C3 126.6(9) . .
O2 C2 C1 116.5(10) . .
C3 C2 C1 116.9(10) . .
C2 C3 C4 120.7(10) . .
C2 C3 H3 119.7 . .
C4 C3 H3 119.7 . .
O1 C4 C3 129.8(11) . .
O1 C4 C5 113.3(10) . .
C3 C4 C5 116.9(12) . .
F6B C5 F4B 136(3) . .
F6B C5 F6A 126(2) . .
F4B C5 F6A 45.6(14) . .
F6B C5 F5A 82(3) . .
F4B C5 F5A 69.0(19) . .
F6A C5 F5A 109.4(18) . .
F6B C5 F4A 22(2) . .
F4B C5 F4A 132(2) . .
F6A C5 F4A 106.0(14) . .
F5A C5 F4A 98.7(15) . .
F6B C5 C4 107(2) . .
F4B C5 C4 113.3(18) . .
F6A C5 C4 118.7(15) . .
F5A C5 C4 107.7(11) . .
F4A C5 C4 114.4(15) . .
F6B C5 F5B 95(3) . .
F4B C5 F5B 97(2) . .
F6A C5 F5B 51.5(12) . .
F5A C5 F5B 153.5(16) . .
F4A C5 F5B 73.7(15) . .
C4 C5 F5B 98.4(14) . .
N1 C7 N2 106.5(8) . .
N1 C7 C14 126.5(8) . .
N2 C7 C14 126.7(8) . .
N2 C8 C13 109.7(10) . .
N2 C8 C12 110.8(8) . .
C13 C8 C12 109.7(10) . .
N2 C8 C9 100.5(8) . .
C13 C8 C9 111.7(10) . .
C12 C8 C9 114.1(11) . .
N1 C9 C10 107.2(9) . .
N1 C9 C8 98.9(8) . .
C10 C9 C8 114.2(10) . .
N1 C9 C11 108.9(8) . .
C10 C9 C11 110.2(10) . .
C8 C9 C11 116.3(11) . .
C9 C10 H10A 109.5 . .
C9 C10 H10B 109.5 . .
H10A C10 H10B 109.5 . .
C9 C10 H10C 109.5 . .
H10A C10 H10C 109.5 . .
H10B C10 H10C 109.5 . .
C9 C11 H11A 109.5 . .
C9 C11 H11B 109.5 . .
H11A C11 H11B 109.5 . .
C9 C11 H11C 109.5 . .
H11A C11 H11C 109.5 . .
H11B C11 H11C 109.5 . .
C8 C12 H12A 109.5 . .
C8 C12 H12B 109.5 . .
H12A C12 H12B 109.5 . .
C8 C12 H12C 109.5 . .
H12A C12 H12C 109.5 . .
H12B C12 H12C 109.5 . .
C8 C13 H13A 109.5 . .
C8 C13 H13B 109.5 . .
H13A C13 H13B 109.5 . .
C8 C13 H13C 109.5 . .
H13A C13 H13C 109.5 . .
H13B C13 H13C 109.5 . .
C19 C14 C15 121.4(9) . .
C19 C14 C7 122.5(8) . .
C15 C14 C7 116.0(10) . .
C16 C15 C14 116.3(11) . .
C16 C15 H15 121.9 . .
C14 C15 H15 121.9 . .
C17 C16 C15 124.3(11) . .
C17 C16 H16 117.8 . .
C15 C16 H16 117.8 . .
C16 C17 C18 118.3(12) . .
C16 C17 C29 122.9(13) . .
C18 C17 C29 118.8(13) . .
C17 C18 C23 121.0(11) . .
C17 C18 C19 119.7(11) . .
C23 C18 C19 119.1(10) . .
C14 C19 C20 122.1(9) . .
C14 C19 C18 119.9(9) . .
C20 C19 C18 118.1(10) . .
C21 C20 C19 120.2(10) . .
C21 C20 H20 119.9 . .
C19 C20 H20 119.9 . .
C20 C21 C22 124.0(11) . .
C20 C21 H21 118.0 . .
C22 C21 H21 118.0 . .
C21 C22 C23 118.5(12) . .
C21 C22 C24 125.1(13) . .
C23 C22 C24 116.4(12) . .
C22 C23 C18 120.1(10) . .
C22 C23 C27 122.2(13) . .
C18 C23 C27 117.6(13) . .
C25 C24 C22 117.0(15) . .
C25 C24 H24 121.5 . .
C22 C24 H24 121.5 . .
C24 C25 C26 129.3(16) . .
C24 C25 H25 115.3 . .
C26 C25 H25 115.3 . .
C25 C26 C27 114.9(14) . .
C25 C26 H26 122.5 . .
C27 C26 H26 122.5 . .
C28 C27 C26 119.3(14) . .
C28 C27 C23 120.5(15) . .
C26 C27 C23 120.1(14) . .
C29 C28 C27 124.2(15) . .
C29 C28 H28 117.9 . .
C27 C28 H28 117.9 . .
C28 C29 C17 117.5(15) . .
C28 C29 H29 121.2 . .
C17 C29 H29 121.2 . .
C4 O1 Co 123.0(6) . .
C2 O2 Co 124.9(6) . .
N1 O3 Co 122.8(6) . .
O3 N1 C7 125.3(7) . .
O3 N1 C9 121.5(7) . .
C7 N1 C9 111.8(7) . .
O4 N2 C7 125.0(8) . .
O4 N2 C8 121.0(8) . .
C7 N2 C8 113.3(7) . .
F6B F4A C5 48(6) . .
C5 F5A F4B 47.6(10) . .
C5 F5A F6B 41.8(18) . .
F4B F5A F6B 84.7(19) . .
F4B F6A C5 64.4(18) . .
F4B F6A F5B 143(3) . .
C5 F6A F5B 78.9(18) . .
F6A F5B C5 49.6(12) . .
F6A F4B C5 70(2) . .
F6A F4B F5A 126(3) . .
C5 F4B F5A 63.4(19) . .
F4A F6B C5 109(7) . .
F4A F6B F5A 142(6) . .
C5 F6B F5A 57(2) . .
O3 Co O3 79.2(4) . 2_756
O3 Co O2 89.8(2) . 2_756
O3 Co O2 102.6(2) 2_756 2_756
O3 Co O2 102.6(2) . .
O3 Co O2 89.8(2) 2_756 .
O2 Co O2 164.0(4) 2_756 .
O3 Co O1 171.2(3) . 2_756
O3 Co O1 94.7(3) 2_756 2_756
O2 Co O1 85.3(2) 2_756 2_756
O2 Co O1 83.6(2) . 2_756
O3 Co O1 94.7(3) . .
O3 Co O1 171.2(2) 2_756 .
O2 Co O1 83.6(2) 2_756 .
O2 Co O1 85.3(2) . .
O1 Co O1 92.0(4) 2_756 .

loop_
_geom_bond_atom_site_label_1
_geom_bond_atom_site_label_2
_geom_bond_distance
_geom_bond_site_symmetry_2
C1 F3A 1.295(10) .
C1 F1A 1.320(11) .
C1 F2A 1.332(11) .
C1 C2 1.557(13) .
C2 O2 1.246(11) .
C2 C3 1.393(13) .
C3 C4 1.409(13) .
C3 H3 0.9300 .
C4 O1 1.230(12) .
C4 C5 1.579(18) .
C5 F6B 1.14(4) .
C5 F4B 1.17(2) .
C5 F6A 1.22(2) .
C5 F5A 1.423(18) .
C5 F4A 1.44(3) .
C5 F5B 1.58(3) .
C7 N1 1.339(10) .
C7 N2 1.368(10) .
C7 C14 1.456(11) .
C8 N2 1.457(11) .
C8 C13 1.529(16) .
C8 C12 1.542(13) .
C8 C9 1.555(15) .
C9 N1 1.511(11) .
C9 C10 1.520(16) .
C9 C11 1.563(13) .
C10 H10A 0.9600 .
C10 H10B 0.9600 .
C10 H10C 0.9600 .
C11 H11A 0.9600 .
C11 H11B 0.9600 .
C11 H11C 0.9600 .
C12 H12A 0.9600 .
C12 H12B 0.9600 .
C12 H12C 0.9600 .
C13 H13A 0.9600 .
C13 H13B 0.9600 .
C13 H13C 0.9600 .
C14 C19 1.387(12) .
C14 C15 1.435(13) .
C15 C16 1.431(15) .
C15 H15 0.9300 .
C16 C17 1.380(15) .
C16 H16 0.9300 .
C17 C18 1.420(14) .
C17 C29 1.501(16) .
C18 C23 1.428(13) .
C18 C19 1.452(12) .
C19 C20 1.410(12) .
C20 C21 1.359(13) .
C20 H20 0.9300 .
C21 C22 1.378(15) .
C21 H21 0.9300 .
C22 C23 1.403(15) .
C22 C24 1.495(15) .
C23 C27 1.435(15) .
C24 C25 1.338(16) .
C24 H24 0.9300 .
C25 C26 1.375(17) .
C25 H25 0.9300 .
C26 C27 1.428(18) .
C26 H26 0.9300 .
C27 C28 1.392(19) .
C28 C29 1.343(17) .
C28 H28 0.9300 .
C29 H29 0.9300 .
O1 Co 2.081(7) .
O2 Co 2.054(6) .
O3 N1 1.306(8) .
O3 Co 2.047(7) .
O4 N2 1.277(9) .
F4A F6B 0.58(4) .
F5A F4B 1.49(3) .
F5A F6B 1.69(5) .
F6A F4B 0.93(2) .
F6A F5B 1.26(2) .
Co O3 2.047(7) 2_756
Co O2 2.054(6) 2_756
Co O1 2.081(7) 2_756

loop_
_geom_torsion_atom_site_label_1
_geom_torsion_atom_site_label_2
_geom_torsion_atom_site_label_3
_geom_torsion_atom_site_label_4
_geom_torsion
_geom_torsion_site_symmetry_4
F3A C1 C2 O2 -143.9(10) .
F1A C1 C2 O2 -21.0(12) .
F2A C1 C2 O2 94.6(11) .
F3A C1 C2 C3 37.0(14) .
F1A C1 C2 C3 159.9(8) .
F2A C1 C2 C3 -84.5(10) .
O2 C2 C3 C4 -1.0(14) .
C1 C2 C3 C4 178.0(8) .
C2 C3 C4 O1 -3.3(16) .
C2 C3 C4 C5 179.2(10) .
O1 C4 C5 F6B -174(3) .
C3 C4 C5 F6B 4(3) .
O1 C4 C5 F4B -13(3) .
C3 C4 C5 F4B 165(2) .
O1 C4 C5 F6A 37(2) .
C3 C4 C5 F6A -144.8(18) .
O1 C4 C5 F5A -87.7(15) .
C3 C4 C5 F5A 90.3(14) .
O1 C4 C5 F4A 163.7(13) .
C3 C4 C5 F4A -18.3(18) .
O1 C4 C5 F5B 87.8(16) .
C3 C4 C5 F5B -94.2(16) .
N2 C8 C9 N1 -27.2(11) .
C13 C8 C9 N1 89.0(10) .
C12 C8 C9 N1 -145.8(9) .
N2 C8 C9 C10 86.3(10) .
C13 C8 C9 C10 -157.4(10) .
C12 C8 C9 C10 -32.3(13) .
N2 C8 C9 C11 -143.5(10) .
C13 C8 C9 C11 -27.3(14) .
C12 C8 C9 C11 97.9(13) .
N1 C7 C14 C19 -53.6(14) .
N2 C7 C14 C19 133.4(10) .
N1 C7 C14 C15 128.6(10) .
N2 C7 C14 C15 -44.4(14) .
C19 C14 C15 C16 2.0(13) .
C7 C14 C15 C16 179.8(8) .
C14 C15 C16 C17 0.1(15) .
C15 C16 C17 C18 0.3(16) .
C15 C16 C17 C29 -179.5(9) .
C16 C17 C18 C23 -177.0(9) .
C29 C17 C18 C23 2.8(14) .
C16 C17 C18 C19 -2.6(14) .
C29 C17 C18 C19 177.3(9) .
C15 C14 C19 C20 176.2(8) .
C7 C14 C19 C20 -1.5(13) .
C15 C14 C19 C18 -4.3(13) .
C7 C14 C19 C18 178.0(8) .
C17 C18 C19 C14 4.6(13) .
C23 C18 C19 C14 179.1(8) .
C17 C18 C19 C20 -175.9(8) .
C23 C18 C19 C20 -1.4(12) .
C14 C19 C20 C21 178.5(8) .
C18 C19 C20 C21 -1.0(13) .
C19 C20 C21 C22 1.6(16) .
C20 C21 C22 C23 0.2(16) .
C20 C21 C22 C24 179.9(10) .
C21 C22 C23 C18 -2.7(15) .
C24 C22 C23 C18 177.6(8) .
C21 C22 C23 C27 179.3(10) .
C24 C22 C23 C27 -0.4(15) .
C17 C18 C23 C22 177.7(9) .
C19 C18 C23 C22 3.2(13) .
C17 C18 C23 C27 -4.2(13) .
C19 C18 C23 C27 -178.7(8) .
C21 C22 C24 C25 179.1(11) .
C23 C22 C24 C25 -1.2(15) .
C22 C24 C25 C26 2.3(19) .
C24 C25 C26 C27 -1(2) .
C25 C26 C27 C28 177.4(11) .
C25 C26 C27 C23 -0.3(17) .
C22 C23 C27 C28 -176.5(11) .
C18 C23 C27 C28 5.4(16) .
C22 C23 C27 C26 1.2(16) .
C18 C23 C27 C26 -176.9(10) .
C26 C27 C28 C29 176.7(11) .
C23 C27 C28 C29 -6(2) .
C27 C28 C29 C17 3.9(19) .
C16 C17 C29 C28 177.3(11) .
C18 C17 C29 C28 -2.5(16) .
C3 C4 O1 Co -17.0(15) .
C5 C4 O1 Co 160.6(8) .
C3 C2 O2 Co 25.5(12) .
C1 C2 O2 Co -153.5(6) .
Co O3 N1 C7 -84.4(10) .
Co O3 N1 C9 110.5(9) .
N2 C7 N1 O3 178.9(8) .
C14 C7 N1 O3 4.7(15) .
N2 C7 N1 C9 -14.8(12) .
C14 C7 N1 C9 171.1(10) .
C10 C9 N1 O3 75.4(11) .
C8 C9 N1 O3 -165.7(8) .
C11 C9 N1 O3 -43.9(14) .
C10 C9 N1 C7 -91.6(10) .
C8 C9 N1 C7 27.3(12) .
C11 C9 N1 C7 149.2(10) .
N1 C7 N2 O4 -176.5(8) .
C14 C7 N2 O4 -2.4(16) .
N1 C7 N2 C8 -5.9(12) .
C14 C7 N2 C8 168.2(10) .
C13 C8 N2 O4 75.7(11) .
C12 C8 N2 O4 -45.6(14) .
C9 C8 N2 O4 -166.6(9) .
C13 C8 N2 C7 -95.3(11) .
C12 C8 N2 C7 143.4(10) .
C9 C8 N2 C7 22.4(12) .
F4B C5 F4A F6B -110(9) .
F6A C5 F4A F6B -154(8) .
F5A C5 F4A F6B -40(9) .
C4 C5 F4A F6B 74(8) .
F5B C5 F4A F6B 166(9) .
F6B C5 F5A F4B -146(2) .
F6A C5 F5A F4B -21.5(18) .
F4A C5 F5A F4B -132.0(19) .
C4 C5 F5A F4B 108.8(18) .
F5B C5 F5A F4B -61(4) .
F4B C5 F5A F6B 146(2) .
F6A C5 F5A F6B 125(2) .
F4A C5 F5A F6B 14.4(19) .
C4 C5 F5A F6B -104.8(19) .
F5B C5 F5A F6B 85(5) .
F6B C5 F6A F4B 122(5) .
F5A C5 F6A F4B 29(3) .
F4A C5 F6A F4B 134(3) .
C4 C5 F6A F4B -95(3) .
F5B C5 F6A F4B -173(3) .
F6B C5 F6A F5B -65(4) .
F4B C5 F6A F5B 173(3) .
F5A C5 F6A F5B -159(2) .
F4A C5 F6A F5B -53(2) .
C4 C5 F6A F5B 77.2(19) .
F4B F6A F5B C5 11(5) .
F6B C5 F5B F6A 132(3) .
F4B C5 F5B F6A -5(2) .
F5A C5 F5B F6A 50(5) .
F4A C5 F5B F6A 126.8(18) .
C4 C5 F5B F6A -120.2(16) .
F5B F6A F4B C5 -12(5) .
C5 F6A F4B F5A -32(2) .
F5B F6A F4B F5A -44(6) .
F6B C5 F4B F6A -99(4) .
F5A C5 F4B F6A -151(2) .
F4A C5 F4B F6A -68(4) .
C4 C5 F4B F6A 108(2) .
F5B C5 F4B F6A 6(2) .
F6B C5 F4B F5A 52(4) .
F6A C5 F4B F5A 151(2) .
F4A C5 F4B F5A 83(3) .
C4 C5 F4B F5A -100.9(16) .
F5B C5 F4B F5A 156.8(17) .
C5 F5A F4B F6A 34(3) .
F6B F5A F4B F6A 12(3) .
F6B F5A F4B C5 -21.7(17) .
C5 F4A F6B F5A 60(10) .
F4B C5 F6B F4A 92(10) .
F6A C5 F6B F4A 32(10) .
F5A C5 F6B F4A 140(8) .
C4 C5 F6B F4A -114(7) .
F5B C5 F6B F4A -14(8) .
F4B C5 F6B F5A -48(3) .
F6A C5 F6B F5A -108(3) .
F4A C5 F6B F5A -140(8) .
C4 C5 F6B F5A 106.1(16) .
F5B C5 F6B F5A -153.4(16) .
C5 F5A F6B F4A -79(14) .
F4B F5A F6B F4A -55(14) .
F4B F5A F6B C5 24.2(16) .
N1 O3 Co O3 159.5(6) 2_756
N1 O3 Co O2 -97.6(5) 2_756
N1 O3 Co O2 72.2(6) .
N1 O3 Co O1 -153.6(15) 2_756
N1 O3 Co O1 -14.0(5) .
C2 O2 Co O3 -126.2(7) .
C2 O2 Co O3 155.0(7) 2_756
C2 O2 Co O2 13.8(7) 2_756
C2 O2 Co O1 60.2(7) 2_756
C2 O2 Co O1 -32.3(7) .
C4 O1 Co O3 130.0(8) .
C4 O1 Co O3 84.0(19) 2_756
C4 O1 Co O2 -140.8(8) 2_756
C4 O1 Co O2 27.7(8) .
C4 O1 Co O1 -55.7(7) 2_756
